data_2202417
loop_
_publ_author_name
'Jones, Matthew D.'
'Almeida Paz, Filipe A.'
'Davies, John E.'
'Johnson, Brian F. G.'

_publ_section_title
;
 (<i>R</i>)-(+)-2,2'-Diamino-1,1'-binaphthyl
;
_journal_issue 7
_journal_name_full 'Acta Crystallographica Section E'
_journal_page_first o910
_journal_page_last o912
_journal_paper_doi 10.1107/S1600536803011681
_journal_volume 59
_journal_year 2003
_chemical_formula_iupac 'C20 H16 N2'
_chemical_formula_moiety 'C20 H16 N2'
_chemical_formula_sum 'C20 H16 N2'
_chemical_formula_weight 284.35
_chemical_name_systematic
;
(R)-(+)-2,2'-Diamino-1,1'-binaphthalene
;
_space_group_IT_number 96
_symmetry_cell_setting tetragonal
_symmetry_space_group_name_Hall 'P 4nw 2abw'
_symmetry_space_group_name_H-M 'P 43 21 2'
_atom_sites_solution_hydrogens geom
_atom_sites_solution_primary direct
_atom_sites_solution_secondary difmap
_cell_angle_alpha 90.00
_cell_angle_beta 90.00
_cell_angle_gamma 90.00
_cell_formula_units_Z 4
_cell_length_a 7.0388(2)
_cell_length_b 7.0388(2)
_cell_length_c 30.0684(8)
_cell_measurement_reflns_used 4522
_cell_measurement_temperature 180(2)
_cell_measurement_theta_max 27.48
_cell_measurement_theta_min 1.00
_cell_volume 1489.73(7)
_computing_cell_refinement 'HKL SCALEPACK (Otwinowski & Minor, 1997)'
_computing_data_collection 'COLLECT (Nonius, 1998)'
_computing_data_reduction
;
 HKL DENZO (Otwinowski & Minor 1997) and SCALEPACK
;
_computing_molecular_graphics SHELXTL
_computing_publication_material SHELXTL
_computing_structure_refinement 'SHELXTL (Bruker 2001)'
_computing_structure_solution 'SIR92 (Altomare et al., 1994)'
_diffrn_ambient_temperature 180(2)
_diffrn_measured_fraction_theta_full 0.972
_diffrn_measured_fraction_theta_max 0.972
_diffrn_measurement_device_type 'Nonius KappaCCD'
_diffrn_measurement_method 'Thin-slice \w and \f'
_diffrn_radiation_source 'fine-focus sealed tube'
_diffrn_radiation_type MoK\a
_diffrn_radiation_wavelength 0.71073
_diffrn_reflns_av_R_equivalents 0.0292
_diffrn_reflns_av_sigmaI/netI 0.0369
_diffrn_reflns_limit_h_max 9
_diffrn_reflns_limit_h_min -9
_diffrn_reflns_limit_k_max 9
_diffrn_reflns_limit_k_min -6
_diffrn_reflns_limit_l_max 39
_diffrn_reflns_limit_l_min -39
_diffrn_reflns_number 4236
_diffrn_reflns_theta_full 27.49
_diffrn_reflns_theta_max 27.49
_diffrn_reflns_theta_min 3.54
_diffrn_standards_number 0
_exptl_absorpt_coefficient_mu 0.075
_exptl_absorpt_correction_T_max 0.983
_exptl_absorpt_correction_T_min 0.944
_exptl_absorpt_correction_type multi-scan
_exptl_absorpt_process_details '(SORTAV; Blessing, 1995)'
_exptl_crystal_colour Colourless
_exptl_crystal_density_diffrn 1.268
_exptl_crystal_density_method 'not measured'
_exptl_crystal_description Block
_exptl_crystal_F_000 600
_exptl_crystal_size_max 0.46
_exptl_crystal_size_mid 0.46
_exptl_crystal_size_min 0.23
_refine_diff_density_max 0.171
_refine_diff_density_min -0.186
_refine_ls_extinction_method none
_refine_ls_goodness_of_fit_ref 1.015
_refine_ls_hydrogen_treatment mixed
_refine_ls_matrix_type full
_refine_ls_number_parameters 108
_refine_ls_number_reflns 1061
_refine_ls_number_restraints 2
_refine_ls_restrained_S_all 1.014
_refine_ls_R_factor_all 0.0428
_refine_ls_R_factor_gt 0.0365
_refine_ls_shift/su_max <0.001
_refine_ls_shift/su_mean 0.000
_refine_ls_structure_factor_coef Fsqd
_refine_ls_weighting_details 'calc w = 1/[\s^2^(Fo^2^)+(0.0563P)^2^+0.37P] where P = (Fo^2^+2Fc^2^)/3'
_refine_ls_weighting_scheme calc
_refine_ls_wR_factor_gt 0.0952
_refine_ls_wR_factor_ref 0.0999
_reflns_number_gt 1455
_reflns_number_total 1635
_reflns_threshold_expression I>2\s(I)
_cod_data_source_file cf6256.cif
_cod_data_source_block I
_cod_depositor_comments
;
The following automatic conversions were performed:
'_symmetry_cell_setting' value 'Tetragonal' changed to 'tetragonal'
according to '/home/saulius/struct/CIF-dictionaries/cif_core.dic'
dictionary named 'cif_core.dic' version 2.4.1 from 2010-06-29.

Automatic conversion script
Id: cif_fix_enum 1527 2010-12-29 10:47:43Z saulius 

The following automatic conversions were performed:

'_symmetry_cell_setting' value 'Tetragonal' changed to 'tetragonal'
according to /home/saulius/struct/CIF-dictionaries/cif_core.dic
dictionary named 'cif_core.dic' version 2.4.1 from 2010-06-29.

Automatic conversion script
Id: cif_fix_values 1715 2011-07-08 13:25:40Z adriana 
;
_cod_database_code 2202417
_cod_database_fobs_code 2202417

loop_
_symmetry_equiv_pos_as_xyz
'x, y, z'
'-x, -y, z+1/2'
'-y+1/2, x+1/2, z+3/4'
'y+1/2, -x+1/2, z+1/4'
'-x+1/2, y+1/2, -z+3/4'
'x+1/2, -y+1/2, -z+1/4'
'y, x, -z'
'-y, -x, -z+1/2'

loop_
_atom_site_label
_atom_site_fract_x
_atom_site_fract_y
_atom_site_fract_z
_atom_site_U_iso_or_equiv
_atom_site_adp_type
_atom_site_calc_flag
_atom_site_refinement_flags
_atom_site_occupancy
_atom_site_disorder_assembly
_atom_site_disorder_group
_atom_site_type_symbol
N1 0.4707(3) 0.1703(2) -0.05183(5) 0.0366(4) Uani d D 1 . . N
H1A 0.368(2) 0.239(3) -0.0574(8) 0.053(7) Uiso d D 1 . . H
H1B 0.457(4) 0.0482(16) -0.0579(8) 0.067(8) Uiso d D 1 . . H
C1 0.5529(2) 0.2117(2) -0.01137(5) 0.0257(4) Uani d . 1 . . C
C2 0.6753(3) 0.0735(2) 0.00785(6) 0.0319(4) Uani d . 1 . . C
H2 0.6970 -0.0427 -0.0074 0.038 Uiso calc R 1 . . H
C3 0.7617(2) 0.1046(3) 0.04747(6) 0.0303(4) Uani d . 1 . . C
H3 0.8408 0.0090 0.0599 0.036 Uiso calc R 1 . . H
C4 0.7352(2) 0.2782(2) 0.07047(5) 0.0239(4) Uani d . 1 . . C
C5 0.8226(2) 0.3122(3) 0.11225(6) 0.0291(4) Uani d . 1 . . C
H5 0.8995 0.2163 0.1253 0.035 Uiso calc R 1 . . H
C6 0.7980(3) 0.4804(3) 0.13397(6) 0.0335(4) Uani d . 1 . . C
H6 0.8563 0.5006 0.1621 0.040 Uiso calc R 1 . . H
C7 0.6859(3) 0.6244(3) 0.11468(6) 0.0328(4) Uani d . 1 . . C
H7 0.6703 0.7421 0.1297 0.039 Uiso calc R 1 . . H
C8 0.5989(2) 0.5963(2) 0.07429(5) 0.0260(4) Uani d . 1 . . C
H8 0.5244 0.6952 0.0617 0.031 Uiso calc R 1 . . H
C9 0.6186(2) 0.4215(2) 0.05104(5) 0.0210(3) Uani d . 1 . . C
C10 0.5244(2) 0.3859(2) 0.00963(5) 0.0212(3) Uani d . 1 . . C

loop_
_atom_site_aniso_label
_atom_site_aniso_U_11
_atom_site_aniso_U_22
_atom_site_aniso_U_33
_atom_site_aniso_U_12
_atom_site_aniso_U_13
_atom_site_aniso_U_23
N1 0.0516(11) 0.0268(8) 0.0314(8) 0.0000(8) -0.0124(8) -0.0075(7)
C1 0.0293(9) 0.0236(8) 0.0243(8) -0.0021(7) -0.0017(7) 0.0004(6)
C2 0.0396(10) 0.0226(8) 0.0335(8) 0.0059(8) 0.0008(8) -0.0021(7)
C3 0.0290(9) 0.0280(9) 0.0339(9) 0.0064(7) -0.0016(8) 0.0076(8)
C4 0.0194(7) 0.0292(8) 0.0231(8) -0.0022(6) 0.0005(6) 0.0066(7)
C5 0.0221(8) 0.0402(9) 0.0248(8) -0.0036(8) -0.0024(7) 0.0101(7)
C6 0.0311(9) 0.0475(11) 0.0218(8) -0.0093(9) -0.0052(7) 0.0026(8)
C7 0.0377(10) 0.0344(9) 0.0264(8) -0.0074(8) -0.0003(8) -0.0066(8)
C8 0.0278(8) 0.0257(8) 0.0245(8) -0.0020(7) -0.0001(7) 0.0002(7)
C9 0.0193(7) 0.0238(8) 0.0198(7) -0.0035(6) 0.0015(6) 0.0033(6)
C10 0.0218(7) 0.0219(8) 0.0200(7) -0.0011(6) 0.0003(6) 0.0028(6)

loop_
_atom_type_symbol
_atom_type_description
_atom_type_scat_dispersion_real
_atom_type_scat_dispersion_imag
_atom_type_scat_source
C C 0.0033 0.0016 'International Tables Vol C Tables 4.2.6.8 and 6.1.1.4'
H H 0.0000 0.0000 'International Tables Vol C Tables 4.2.6.8 and 6.1.1.4'
N N 0.0061 0.0033 'International Tables Vol C Tables 4.2.6.8 and 6.1.1.4'

loop_
_geom_angle_atom_site_label_1
_geom_angle_atom_site_label_2
_geom_angle_atom_site_label_3
_geom_angle_site_symmetry_3
_geom_angle
_geom_angle_publ_flag
C1 N1 H1A . 113.1(15) no
C1 N1 H1B . 115.7(16) no
H1A N1 H1B . 114(2) no
N1 C1 C10 . 121.72(15) yes
N1 C1 C2 . 117.93(15) yes
C10 C1 C2 . 120.30(15) yes
C3 C2 C1 . 121.25(16) yes
C3 C2 H2 . 119.4 no
C1 C2 H2 . 119.4 no
C2 C3 C4 . 120.61(16) yes
C2 C3 H3 . 119.7 no
C4 C3 H3 . 119.7 no
C3 C4 C5 . 121.36(16) yes
C3 C4 C9 . 119.09(15) yes
C5 C4 C9 . 119.55(16) yes
C6 C5 C4 . 121.02(16) yes
C6 C5 H5 . 119.5 no
C4 C5 H5 . 119.5 no
C5 C6 C7 . 119.91(16) yes
C5 C6 H6 . 120.0 no
C7 C6 H6 . 120.0 no
C8 C7 C6 . 120.63(17) yes
C8 C7 H7 . 119.7 no
C6 C7 H7 . 119.7 no
C7 C8 C9 . 121.05(17) yes
C7 C8 H8 . 119.5 no
C9 C8 H8 . 119.5 no
C8 C9 C4 . 117.82(14) yes
C8 C9 C10 . 122.26(14) yes
C4 C9 C10 . 119.91(15) yes
C1 C10 C9 . 118.79(14) yes
C1 C10 C10 7 119.46(14) yes
C9 C10 C10 7 121.58(15) yes

loop_
_geom_bond_atom_site_label_1
_geom_bond_atom_site_label_2
_geom_bond_site_symmetry_2
_geom_bond_distance
_geom_bond_publ_flag
N1 C1 . 1.378(2) yes
N1 H1A . 0.884(10) no
N1 H1B . 0.884(10) no
C1 C10 . 1.393(2) yes
C1 C2 . 1.423(2) yes
C2 C3 . 1.355(2) yes
C2 H2 . 0.950 no
C3 C4 . 1.417(2) yes
C3 H3 . 0.950 no
C4 C5 . 1.419(2) yes
C4 C9 . 1.426(2) yes
C5 C6 . 1.363(3) yes
C5 H5 . 0.950 no
C6 C7 . 1.409(3) yes
C6 H6 . 0.950 no
C7 C8 . 1.374(2) yes
C7 H7 . 0.950 no
C8 C9 . 1.422(2) yes
C8 H8 . 0.950 no
C9 C10 . 1.433(2) yes
C10 C10 7 1.496(3) yes

loop_
_geom_torsion_atom_site_label_1
_geom_torsion_atom_site_label_2
_geom_torsion_atom_site_label_3
_geom_torsion_atom_site_label_4
_geom_torsion_site_symmetry_4
_geom_torsion
_geom_torsion_publ_flag
N1 C1 C2 C3 . 179.76(17) no
C10 C1 C2 C3 . 2.3(3) no
C1 C2 C3 C4 . -1.3(3) no
C2 C3 C4 C5 . 179.19(17) no
C2 C3 C4 C9 . -1.0(2) no
C3 C4 C5 C6 . 179.34(16) no
C9 C4 C5 C6 . -0.5(2) no
C4 C5 C6 C7 . -0.7(3) no
C5 C6 C7 C8 . 0.8(3) no
C6 C7 C8 C9 . 0.3(3) no
C7 C8 C9 C4 . -1.5(2) no
C7 C8 C9 C10 . 177.85(15) no
C3 C4 C9 C8 . -178.28(14) no
C5 C4 C9 C8 . 1.6(2) no
C3 C4 C9 C10 . 2.4(2) no
C5 C4 C9 C10 . -177.80(14) no
N1 C1 C10 C9 . -178.22(15) no
C2 C1 C10 C9 . -0.8(2) no
N1 C1 C10 C10 7 6.4(2) no
C2 C1 C10 C10 7 -176.20(14) no
C8 C9 C10 C1 . 179.22(14) no
C4 C9 C10 C1 . -1.5(2) no
C8 C9 C10 C10 7 -5.5(2) no
C4 C9 C10 C10 7 173.83(12) no
